data_1570523
loop_
_publ_author_name
'Birajdar, Rajkumar S.'
'Gonnade, Rajesh G.'
'Chikkali, Samir H.'

_publ_section_title
;
 Regulating the polyethylene microstructure by increasing steric crowding
 in naphthoxy imine-ligated Ni(ii) complexes
;
_journal_issue 4
_journal_name_full 'Polymer Chemistry'
_journal_page_first 292
_journal_page_last 302
_journal_paper_doi 10.1039/D3PY01010D
_journal_volume 15
_journal_year 2024
_chemical_formula_moiety 'C48 H46 N Ni O P'
_chemical_formula_sum 'C48 H46 N Ni O P'
_chemical_formula_weight 742.54
_space_group_crystal_system triclinic
_space_group_IT_number 2
_space_group_name_Hall '-P 1'
_space_group_name_H-M_alt 'P -1'
_atom_sites_solution_hydrogens geom
_atom_sites_solution_primary direct
_atom_sites_solution_secondary 'difference Fourier'
_audit_creation_method SHELXL-2018/3
_audit_update_record
;
2023-07-29 deposited with the CCDC.	2023-12-04 downloaded from the CCDC.
;
_cell_angle_alpha 77.010(6)
_cell_angle_beta 66.853(5)
_cell_angle_gamma 71.002(5)
_cell_formula_units_Z 2
_cell_length_a 11.4531(19)
_cell_length_b 13.695(2)
_cell_length_c 14.417(3)
_cell_measurement_reflns_used 9100
_cell_measurement_temperature 100(2)
_cell_measurement_theta_max 28.35
_cell_measurement_theta_min 2.33
_cell_volume 1953.8(6)
_computing_cell_refinement 'SAINT (Bruker, 2016)'
_computing_data_collection 'APEX3 (Bruker, 2016)'
_computing_data_reduction 'SAINT (Bruker, 2016)'
_computing_molecular_graphics 'Bruker SHELXTL'
_computing_publication_material 'Bruker SHELXTL'
_computing_structure_refinement 'SHELXL-2018/3 (Sheldrick, 2018)'
_computing_structure_solution 'SHELXT 2014/5 (Sheldrick, 2014)'
_diffrn_ambient_temperature 100(2)
_diffrn_detector 'Photon II CPAD Area Detector'
_diffrn_detector_area_resol_mean 7.39
_diffrn_measured_fraction_theta_full 0.998
_diffrn_measured_fraction_theta_max 0.989
_diffrn_measurement_device '\k-geometry diffractometer'
_diffrn_measurement_device_type 'Bruker D8 VENTURE Kappa Duo PHOTON II CPAD'
_diffrn_measurement_method '\f and \w scans'
_diffrn_radiation_monochromator 'multilayer mirrors'
_diffrn_radiation_type MoK\a
_diffrn_radiation_wavelength 0.71073
_diffrn_reflns_av_R_equivalents 0.0739
_diffrn_reflns_av_unetI/netI 0.0458
_diffrn_reflns_Laue_measured_fraction_full 0.998
_diffrn_reflns_Laue_measured_fraction_max 0.989
_diffrn_reflns_limit_h_max 15
_diffrn_reflns_limit_h_min -15
_diffrn_reflns_limit_k_max 18
_diffrn_reflns_limit_k_min -18
_diffrn_reflns_limit_l_max 19
_diffrn_reflns_limit_l_min -19
_diffrn_reflns_number 94601
_diffrn_reflns_point_group_measured_fraction_full 0.998
_diffrn_reflns_point_group_measured_fraction_max 0.989
_diffrn_reflns_theta_full 25.242
_diffrn_reflns_theta_max 28.442
_diffrn_reflns_theta_min 2.005
_diffrn_source 'micro-focus sealed tube'
_diffrn_source_type 'Incoatech I\mS HB'
_exptl_absorpt_coefficient_mu 0.575
_exptl_absorpt_correction_T_max 0.7457
_exptl_absorpt_correction_T_min 0.6842
_exptl_absorpt_correction_type multi-scan
_exptl_absorpt_process_details 'SADABS (Bruker, 2016)'
_exptl_crystal_colour colourless
_exptl_crystal_density_diffrn 1.262
_exptl_crystal_description block
_exptl_crystal_F_000 784
_exptl_crystal_size_max 0.330
_exptl_crystal_size_mid 0.210
_exptl_crystal_size_min 0.130
_refine_diff_density_max 0.421
_refine_diff_density_min -0.340
_refine_diff_density_rms 0.068
_refine_ls_extinction_method none
_refine_ls_goodness_of_fit_ref 1.068
_refine_ls_hydrogen_treatment constr
_refine_ls_matrix_type full
_refine_ls_number_parameters 504
_refine_ls_number_reflns 9766
_refine_ls_number_restraints 72
_refine_ls_restrained_S_all 1.067
_refine_ls_R_factor_all 0.0722
_refine_ls_R_factor_gt 0.0509
_refine_ls_shift/su_max 0.002
_refine_ls_shift/su_mean 0.000
_refine_ls_structure_factor_coef Fsqd
_refine_ls_weighting_details 'w=1/[\s^2^(Fo^2^)+2.7089P] where P=(Fo^2^+2Fc^2^)/3'
_refine_ls_weighting_scheme calc
_refine_ls_wR_factor_gt 0.0825
_refine_ls_wR_factor_ref 0.0893
_reflns_Friedel_coverage 0.000
_reflns_number_gt 7919
_reflns_number_total 9766
_reflns_threshold_expression 'I > 2\s(I)'
_cod_data_source_file d3py01010d2.cif
_cod_data_source_block raj_a
_cod_depositor_comments 'Adding full bibliography for 1570522--1570524.cif.'
_cod_database_code 1570523
_shelx_shelxl_version_number 2018/3
_shelx_space_group_comment
;
The symmetry employed for this shelxl refinement is uniquely defined
by the following loop, which should always be used as a source of
symmetry information in preference to the above space-group names.
They are only intended as comments.
;
_shelx_estimated_absorpt_t_min 0.833
_shelx_estimated_absorpt_t_max 0.929

loop_
_space_group_symop_operation_xyz
'x, y, z'
'-x, -y, -z'

loop_
_atom_site_label
_atom_site_type_symbol
_atom_site_fract_x
_atom_site_fract_y
_atom_site_fract_z
_atom_site_U_iso_or_equiv
_atom_site_adp_type
_atom_site_occupancy
_atom_site_site_symmetry_order
_atom_site_calc_flag
_atom_site_refinement_flags_posn
_atom_site_refinement_flags_adp
_atom_site_refinement_flags_occupancy
_atom_site_disorder_assembly
_atom_site_disorder_group
Ni1 Ni 0.67962(3) 0.68925(2) 0.72609(2) 0.01488(7) Uani 1 1 d . . . . .
P1 P 0.48673(5) 0.71074(4) 0.71607(4) 0.01634(11) Uani 1 1 d . . . . .
O1 O 0.69712(14) 0.54479(10) 0.73898(12) 0.0214(3) Uani 1 1 d . . . . .
N1 N 0.85589(16) 0.66665(13) 0.72437(13) 0.0166(3) Uani 1 1 d . . . . .
C1 C 0.6411(2) 0.83550(16) 0.71710(17) 0.0204(4) Uani 1 1 d . . . . .
C2 C 0.6791(2) 0.89469(17) 0.62190(17) 0.0241(5) Uani 1 1 d . . . . .
H2 H 0.726616 0.860177 0.562435 0.029 Uiso 1 1 calc R U . . .
C3 C 0.6485(3) 1.00163(19) 0.6134(2) 0.0342(6) Uani 1 1 d . . . . .
H3 H 0.674833 1.040296 0.548697 0.041 Uiso 1 1 calc R U . . .
C4 C 0.5792(3) 1.05226(19) 0.6999(2) 0.0393(6) Uani 1 1 d . . . . .
H4 H 0.557029 1.125953 0.694415 0.047 Uiso 1 1 calc R U . . .
C5 C 0.5425(3) 0.99664(19) 0.7930(2) 0.0345(6) Uani 1 1 d . . . . .
H5 H 0.495697 1.032363 0.851744 0.041 Uiso 1 1 calc R U . . .
C6 C 0.5725(2) 0.88756(17) 0.80373(18) 0.0250(5) Uani 1 1 d . . . . .
C7 C 0.5258(2) 0.83077(19) 0.90691(18) 0.0305(5) Uani 1 1 d . . . . .
H7A H 0.436115 0.826682 0.922264 0.046 Uiso 1 1 calc R U . . .
H7B H 0.526246 0.867917 0.957424 0.046 Uiso 1 1 calc R U . . .
H7C H 0.584386 0.760440 0.908755 0.046 Uiso 1 1 calc R U . . .
C8 C 0.3610(2) 0.83416(16) 0.73998(17) 0.0209(4) Uani 1 1 d . . . . .
C9 C 0.3713(2) 0.91779(17) 0.66385(19) 0.0260(5) Uani 1 1 d . . . . .
H9 H 0.438112 0.908064 0.599093 0.031 Uiso 1 1 calc R U . . .
C10 C 0.2846(2) 1.01473(18) 0.6825(2) 0.0352(6) Uani 1 1 d . . . . .
H10 H 0.292297 1.071432 0.630539 0.042 Uiso 1 1 calc R U . . .
C11 C 0.1869(3) 1.0294(2) 0.7762(2) 0.0401(7) Uani 1 1 d . . . . .
H11 H 0.127557 1.096104 0.788729 0.048 Uiso 1 1 calc R U . . .
C12 C 0.1754(2) 0.9471(2) 0.8515(2) 0.0371(6) Uani 1 1 d . . . . .
H12 H 0.108074 0.957329 0.915967 0.045 Uiso 1 1 calc R U . . .
C13 C 0.2618(2) 0.84923(19) 0.83381(19) 0.0279(5) Uani 1 1 d . . . . .
H13 H 0.252923 0.792709 0.885843 0.034 Uiso 1 1 calc R U . . .
C14 C 0.5074(8) 0.6928(8) 0.5873(5) 0.018(3) Uani 0.5 1 d G U P A 1
C15 C 0.6321(6) 0.6447(5) 0.5245(4) 0.0222(15) Uani 0.5 1 d G U P A 1
H15 H 0.704956 0.625415 0.547014 0.027 Uiso 0.5 1 calc R U P A 1
C16 C 0.6502(4) 0.6250(4) 0.4286(4) 0.0304(15) Uani 0.5 1 d G U P A 1
H16 H 0.735363 0.592105 0.385688 0.037 Uiso 0.5 1 calc R U P A 1
C17 C 0.5436(6) 0.6532(5) 0.3957(4) 0.0354(19) Uani 0.5 1 d G U P A 1
H17 H 0.555912 0.639714 0.330183 0.042 Uiso 0.5 1 calc R U P A 1
C18 C 0.4189(5) 0.7013(8) 0.4585(6) 0.027(2) Uani 0.5 1 d G U P A 1
H18 H 0.346054 0.720633 0.436002 0.032 Uiso 0.5 1 calc R U P A 1
C19 C 0.4008(6) 0.7211(9) 0.5544(6) 0.025(3) Uani 0.5 1 d G U P A 1
H19 H 0.315645 0.753944 0.597328 0.030 Uiso 0.5 1 calc R U P A 1
C14' C 0.4992(8) 0.6876(7) 0.5926(5) 0.020(3) Uani 0.5 1 d G U P A 2
C15' C 0.6157(6) 0.6243(5) 0.5342(4) 0.0225(15) Uani 0.5 1 d G U P A 2
H15' H 0.688934 0.598337 0.556599 0.027 Uiso 0.5 1 calc R U P A 2
C16' C 0.6250(4) 0.5990(4) 0.4429(4) 0.0288(14) Uani 0.5 1 d G U P A 2
H16' H 0.704636 0.555803 0.402974 0.035 Uiso 0.5 1 calc R U P A 2
C17' C 0.5178(5) 0.6370(5) 0.4100(4) 0.0269(15) Uani 0.5 1 d G U P A 2
H17' H 0.524211 0.619765 0.347680 0.032 Uiso 0.5 1 calc R U P A 2
C18' C 0.4013(5) 0.7003(7) 0.4685(6) 0.029(2) Uani 0.5 1 d G U P A 2
H18' H 0.328082 0.726261 0.446010 0.035 Uiso 0.5 1 calc R U P A 2
C19' C 0.3920(7) 0.7256(8) 0.5597(7) 0.023(3) Uani 0.5 1 d G U P A 2
H19' H 0.312376 0.768796 0.599635 0.028 Uiso 0.5 1 calc R U P A 2
C20 C 0.4035(2) 0.61397(16) 0.80136(16) 0.0204(4) Uani 1 1 d . . . . .
C21 C 0.4070(3) 0.58943(19) 0.89903(18) 0.0321(5) Uani 1 1 d . . . . .
H21 H 0.450174 0.624104 0.920354 0.038 Uiso 1 1 calc R U . . .
C22 C 0.3482(3) 0.5149(2) 0.96594(19) 0.0420(7) Uani 1 1 d . . . . .
H22 H 0.350266 0.499563 1.033004 0.050 Uiso 1 1 calc R U . . .
C23 C 0.2868(3) 0.4630(2) 0.9355(2) 0.0392(6) Uani 1 1 d . . . . .
H23 H 0.246713 0.411739 0.981355 0.047 Uiso 1 1 calc R U . . .
C24 C 0.2841(2) 0.48587(19) 0.8384(2) 0.0359(6) Uani 1 1 d . . . . .
H24 H 0.242478 0.449785 0.817107 0.043 Uiso 1 1 calc R U . . .
C25 C 0.3416(2) 0.56103(17) 0.77106(19) 0.0270(5) Uani 1 1 d . . . . .
H25 H 0.338627 0.576429 0.704260 0.032 Uiso 1 1 calc R U . . .
C26 C 0.9244(2) 0.57709(15) 0.75284(15) 0.0175(4) Uani 1 1 d . . . . .
H26 H 1.008746 0.574962 0.751501 0.021 Uiso 1 1 calc R U . . .
C27 C 0.8878(2) 0.48182(15) 0.78576(16) 0.0185(4) Uani 1 1 d . . . . .
C28 C 0.9684(2) 0.39550(16) 0.82840(17) 0.0236(5) Uani 1 1 d . . . . .
H28 H 1.042701 0.404390 0.836305 0.028 Uiso 1 1 calc R U . . .
C29 C 0.9426(2) 0.30159(16) 0.85791(17) 0.0235(5) Uani 1 1 d . . . . .
H29 H 0.996160 0.246706 0.888709 0.028 Uiso 1 1 calc R U . . .
C30 C 0.8351(2) 0.28473(16) 0.84288(15) 0.0193(4) Uani 1 1 d . . . . .
C31 C 0.8092(2) 0.18637(16) 0.86599(17) 0.0244(5) Uani 1 1 d . . . . .
H31 H 0.863116 0.129353 0.894628 0.029 Uiso 1 1 calc R U . . .
C32 C 0.7080(2) 0.17194(18) 0.84779(18) 0.0305(5) Uani 1 1 d . . . . .
H32 H 0.693555 0.104759 0.862271 0.037 Uiso 1 1 calc R U . . .
C33 C 0.6255(2) 0.25497(18) 0.80813(19) 0.0312(5) Uani 1 1 d . . . . .
H33 H 0.554142 0.244519 0.797047 0.037 Uiso 1 1 calc R U . . .
C34 C 0.6474(2) 0.35188(17) 0.78510(18) 0.0247(5) Uani 1 1 d . . . . .
H34 H 0.590519 0.408419 0.758680 0.030 Uiso 1 1 calc R U . . .
C35 C 0.7532(2) 0.36782(15) 0.80038(15) 0.0173(4) Uani 1 1 d . . . . .
C36 C 0.7777(2) 0.46996(15) 0.77330(14) 0.0158(4) Uani 1 1 d . . . . .
C37 C 0.92588(19) 0.74671(15) 0.68585(16) 0.0179(4) Uani 1 1 d . . . . .
C38 C 0.9844(2) 0.76650(16) 0.58014(17) 0.0215(4) Uani 1 1 d . . . . .
C39 C 1.0494(2) 0.84500(18) 0.54312(18) 0.0282(5) Uani 1 1 d . . . . .
H39 H 1.089966 0.859890 0.471973 0.034 Uiso 1 1 calc R U . . .
C40 C 1.0554(2) 0.90134(18) 0.6087(2) 0.0319(6) Uani 1 1 d . . . . .
H40 H 1.098884 0.955260 0.582259 0.038 Uiso 1 1 calc R U . . .
C41 C 0.9988(2) 0.87998(17) 0.71209(19) 0.0288(5) Uani 1 1 d . . . . .
H41 H 1.004982 0.918783 0.756155 0.035 Uiso 1 1 calc R U . . .
C42 C 0.9325(2) 0.80226(16) 0.75329(16) 0.0212(4) Uani 1 1 d . . . . .
C43 C 0.9778(2) 0.70333(18) 0.50887(17) 0.0263(5) Uani 1 1 d . . . . .
H43 H 0.892667 0.683550 0.541545 0.032 Uiso 1 1 calc R U . . .
C44 C 0.9799(3) 0.7635(2) 0.40546(18) 0.0393(6) Uani 1 1 d . . . . .
H44A H 1.067429 0.774606 0.366988 0.059 Uiso 1 1 calc R U . . .
H44B H 0.914072 0.830847 0.415123 0.059 Uiso 1 1 calc R U . . .
H44C H 0.959411 0.723686 0.367939 0.059 Uiso 1 1 calc R U . . .
C45 C 1.0893(2) 0.60239(19) 0.4936(2) 0.0342(6) Uani 1 1 d . . . . .
H45A H 1.081328 0.562889 0.448495 0.051 Uiso 1 1 calc R U . . .
H45B H 1.083231 0.560699 0.559352 0.051 Uiso 1 1 calc R U . . .
H45C H 1.174440 0.619139 0.463175 0.051 Uiso 1 1 calc R U . . .
C46 C 0.8727(2) 0.77831(17) 0.86759(17) 0.0247(5) Uani 1 1 d . . . . .
H46 H 0.803733 0.742003 0.881085 0.030 Uiso 1 1 calc R U . . .
C47 C 0.9757(3) 0.7047(2) 0.9121(2) 0.0369(6) Uani 1 1 d . . . . .
H47A H 1.011946 0.639312 0.881494 0.055 Uiso 1 1 calc R U . . .
H47B H 0.934210 0.690690 0.985714 0.055 Uiso 1 1 calc R U . . .
H47C H 1.046698 0.737037 0.897520 0.055 Uiso 1 1 calc R U . . .
C48 C 0.8059(3) 0.8757(2) 0.9233(2) 0.0384(6) Uani 1 1 d . . . . .
H48A H 0.872621 0.909150 0.917448 0.058 Uiso 1 1 calc R U . . .
H48B H 0.759681 0.856162 0.995143 0.058 Uiso 1 1 calc R U . . .
H48C H 0.742640 0.924147 0.893095 0.058 Uiso 1 1 calc R U . . .

loop_
_atom_site_aniso_label
_atom_site_aniso_U_11
_atom_site_aniso_U_22
_atom_site_aniso_U_33
_atom_site_aniso_U_23
_atom_site_aniso_U_13
_atom_site_aniso_U_12
Ni1 0.01482(13) 0.01277(12) 0.01812(14) -0.00094(10) -0.00740(10) -0.00344(10)
P1 0.0151(3) 0.0157(3) 0.0187(3) -0.0026(2) -0.0067(2) -0.0033(2)
O1 0.0221(8) 0.0135(7) 0.0334(9) -0.0012(6) -0.0164(7) -0.0033(6)
N1 0.0186(9) 0.0166(8) 0.0161(9) -0.0008(7) -0.0073(7) -0.0056(7)
C1 0.0158(10) 0.0174(10) 0.0306(12) -0.0033(9) -0.0109(9) -0.0035(8)
C2 0.0193(11) 0.0251(11) 0.0246(12) -0.0028(9) -0.0048(9) -0.0054(9)
C3 0.0364(14) 0.0267(12) 0.0396(15) 0.0076(11) -0.0154(12) -0.0134(11)
C4 0.0470(16) 0.0192(12) 0.0571(18) -0.0064(12) -0.0233(14) -0.0076(11)
C5 0.0360(14) 0.0258(12) 0.0468(16) -0.0137(11) -0.0175(12) -0.0044(11)
C6 0.0225(11) 0.0246(11) 0.0310(13) -0.0074(9) -0.0107(10) -0.0056(9)
C7 0.0317(13) 0.0357(13) 0.0294(13) -0.0073(10) -0.0105(11) -0.0136(11)
C8 0.0174(10) 0.0193(10) 0.0297(12) -0.0078(9) -0.0129(9) -0.0004(8)
C9 0.0221(12) 0.0230(11) 0.0344(13) -0.0051(10) -0.0133(10) -0.0022(9)
C10 0.0341(14) 0.0217(12) 0.0544(17) -0.0043(11) -0.0250(13) -0.0014(10)
C11 0.0306(14) 0.0291(13) 0.0628(19) -0.0221(13) -0.0229(14) 0.0087(11)
C12 0.0223(13) 0.0428(15) 0.0446(16) -0.0245(13) -0.0089(11) 0.0033(11)
C13 0.0202(11) 0.0314(13) 0.0332(13) -0.0110(10) -0.0090(10) -0.0036(10)
C14 0.020(3) 0.018(3) 0.021(3) -0.001(2) -0.010(2) -0.007(2)
C15 0.021(2) 0.023(2) 0.022(2) -0.0028(18) -0.0073(18) -0.0043(19)
C16 0.029(2) 0.032(2) 0.027(2) -0.0047(19) -0.0084(19) -0.005(2)
C17 0.040(3) 0.039(3) 0.030(3) -0.006(2) -0.014(2) -0.009(2)
C18 0.029(3) 0.032(3) 0.026(3) -0.001(2) -0.018(2) -0.006(2)
C19 0.023(4) 0.024(3) 0.028(4) -0.003(2) -0.009(2) -0.004(2)
C14' 0.021(3) 0.016(3) 0.019(3) 0.001(2) -0.005(2) -0.006(2)
C15' 0.020(2) 0.025(3) 0.025(2) -0.0022(18) -0.0099(18) -0.0048(19)
C16' 0.028(2) 0.033(2) 0.026(2) -0.0094(19) -0.0085(18) -0.0054(19)
C17' 0.031(2) 0.031(2) 0.024(2) -0.0033(18) -0.0137(19) -0.009(2)
C18' 0.030(3) 0.030(3) 0.029(3) -0.003(2) -0.015(2) -0.006(2)
C19' 0.022(3) 0.024(4) 0.026(3) -0.002(2) -0.013(2) -0.003(2)
C20 0.0163(10) 0.0182(10) 0.0222(11) -0.0050(8) -0.0013(9) -0.0037(8)
C21 0.0425(15) 0.0311(13) 0.0247(12) -0.0041(10) -0.0071(11) -0.0174(11)
C22 0.0583(18) 0.0386(15) 0.0213(13) -0.0022(11) 0.0000(12) -0.0209(14)
C23 0.0329(14) 0.0307(13) 0.0394(15) -0.0017(11) 0.0075(12) -0.0160(11)
C24 0.0253(13) 0.0312(13) 0.0526(17) -0.0026(12) -0.0099(12) -0.0151(11)
C25 0.0228(12) 0.0264(12) 0.0345(13) -0.0015(10) -0.0118(10) -0.0089(9)
C26 0.0170(10) 0.0199(10) 0.0190(10) -0.0019(8) -0.0093(8) -0.0055(8)
C27 0.0188(10) 0.0165(10) 0.0216(11) -0.0025(8) -0.0096(9) -0.0030(8)
C28 0.0239(12) 0.0222(11) 0.0288(12) -0.0015(9) -0.0158(10) -0.0041(9)
C29 0.0304(12) 0.0171(10) 0.0247(12) 0.0013(9) -0.0158(10) -0.0030(9)
C30 0.0244(11) 0.0164(10) 0.0144(10) -0.0035(8) -0.0044(9) -0.0038(8)
C31 0.0309(12) 0.0164(10) 0.0220(11) 0.0010(8) -0.0079(10) -0.0050(9)
C32 0.0374(14) 0.0205(11) 0.0341(13) -0.0012(10) -0.0089(11) -0.0140(10)
C33 0.0322(13) 0.0247(12) 0.0438(15) -0.0038(11) -0.0162(12) -0.0128(10)
C34 0.0254(12) 0.0189(11) 0.0324(13) -0.0034(9) -0.0128(10) -0.0053(9)
C35 0.0194(10) 0.0153(10) 0.0162(10) -0.0030(8) -0.0043(8) -0.0049(8)
C36 0.0201(10) 0.0147(9) 0.0119(9) -0.0019(7) -0.0052(8) -0.0039(8)
C37 0.0141(10) 0.0160(10) 0.0243(11) 0.0023(8) -0.0094(9) -0.0045(8)
C38 0.0140(10) 0.0224(11) 0.0246(11) 0.0017(9) -0.0076(9) -0.0022(8)
C39 0.0197(11) 0.0290(12) 0.0287(13) 0.0089(10) -0.0068(10) -0.0074(9)
C40 0.0253(12) 0.0238(12) 0.0476(16) 0.0084(11) -0.0144(11) -0.0140(10)
C41 0.0311(13) 0.0213(11) 0.0414(14) 0.0012(10) -0.0184(11) -0.0121(10)
C42 0.0203(11) 0.0185(10) 0.0280(12) 0.0013(9) -0.0134(10) -0.0057(8)
C43 0.0182(11) 0.0373(13) 0.0198(11) -0.0018(10) -0.0035(9) -0.0074(10)
C44 0.0346(14) 0.0506(16) 0.0206(12) -0.0036(11) -0.0048(11) -0.0020(12)
C45 0.0351(14) 0.0303(13) 0.0331(14) -0.0053(11) -0.0077(11) -0.0073(11)
C46 0.0304(12) 0.0233(11) 0.0263(12) -0.0027(9) -0.0131(10) -0.0107(9)
C47 0.0443(16) 0.0385(15) 0.0351(14) 0.0004(11) -0.0242(13) -0.0103(12)
C48 0.0481(16) 0.0345(14) 0.0401(15) -0.0107(12) -0.0179(13) -0.0131(12)

loop_
_atom_type_symbol
_atom_type_description
_atom_type_scat_dispersion_real
_atom_type_scat_dispersion_imag
_atom_type_scat_source
C C 0.0033 0.0016 'International Tables Vol C Tables 4.2.6.8 and 6.1.1.4'
H H 0.0000 0.0000 'International Tables Vol C Tables 4.2.6.8 and 6.1.1.4'
N N 0.0061 0.0033 'International Tables Vol C Tables 4.2.6.8 and 6.1.1.4'
Ni Ni 0.3393 1.1124 'International Tables Vol C Tables 4.2.6.8 and 6.1.1.4'
O O 0.0106 0.0060 'International Tables Vol C Tables 4.2.6.8 and 6.1.1.4'
P P 0.1023 0.0942 'International Tables Vol C Tables 4.2.6.8 and 6.1.1.4'

loop_
_geom_angle_atom_site_label_1
_geom_angle_atom_site_label_2
_geom_angle_atom_site_label_3
_geom_angle
_geom_angle_site_symmetry_1
_geom_angle_site_symmetry_3
_geom_angle_publ_flag
C1 Ni1 O1 173.39(8) . . ?
C1 Ni1 N1 93.87(8) . . ?
O1 Ni1 N1 92.57(7) . . ?
C1 Ni1 P1 87.74(6) . . ?
O1 Ni1 P1 85.94(5) . . ?
N1 Ni1 P1 175.47(5) . . ?
C14' P1 C8 104.0(3) . . ?
C14' P1 C20 101.9(3) . . ?
C8 P1 C20 104.00(10) . . ?
C8 P1 C14 103.6(3) . . ?
C20 P1 C14 105.8(3) . . ?
C14' P1 Ni1 112.4(3) . . ?
C8 P1 Ni1 120.41(7) . . ?
C20 P1 Ni1 112.16(7) . . ?
C14 P1 Ni1 109.7(3) . . ?
C36 O1 Ni1 127.47(13) . . ?
C26 N1 C37 114.19(17) . . ?
C26 N1 Ni1 122.93(14) . . ?
C37 N1 Ni1 122.80(13) . . ?
C6 C1 C2 118.5(2) . . ?
C6 C1 Ni1 121.08(17) . . ?
C2 C1 Ni1 120.43(16) . . ?
C3 C2 C1 121.3(2) . . ?
C3 C2 H2 119.3 . . ?
C1 C2 H2 119.3 . . ?
C2 C3 C4 119.5(2) . . ?
C2 C3 H3 120.2 . . ?
C4 C3 H3 120.2 . . ?
C5 C4 C3 120.2(2) . . ?
C5 C4 H4 119.9 . . ?
C3 C4 H4 119.9 . . ?
C4 C5 C6 121.3(2) . . ?
C4 C5 H5 119.3 . . ?
C6 C5 H5 119.3 . . ?
C1 C6 C5 119.1(2) . . ?
C1 C6 C7 121.7(2) . . ?
C5 C6 C7 119.2(2) . . ?
C6 C7 H7A 109.5 . . ?
C6 C7 H7B 109.5 . . ?
H7A C7 H7B 109.5 . . ?
C6 C7 H7C 109.5 . . ?
H7A C7 H7C 109.5 . . ?
H7B C7 H7C 109.5 . . ?
C13 C8 C9 119.2(2) . . ?
C13 C8 P1 121.89(17) . . ?
C9 C8 P1 118.69(17) . . ?
C10 C9 C8 120.2(2) . . ?
C10 C9 H9 119.9 . . ?
C8 C9 H9 119.9 . . ?
C11 C10 C9 120.3(2) . . ?
C11 C10 H10 119.9 . . ?
C9 C10 H10 119.9 . . ?
C12 C11 C10 119.9(2) . . ?
C12 C11 H11 120.0 . . ?
C10 C11 H11 120.0 . . ?
C11 C12 C13 120.4(2) . . ?
C11 C12 H12 119.8 . . ?
C13 C12 H12 119.8 . . ?
C8 C13 C12 119.9(2) . . ?
C8 C13 H13 120.0 . . ?
C12 C13 H13 120.0 . . ?
C15 C14 C19 120.0 . . ?
C15 C14 P1 118.4(4) . . ?
C19 C14 P1 121.5(4) . . ?
C14 C15 C16 120.0 . . ?
C14 C15 H15 120.0 . . ?
C16 C15 H15 120.0 . . ?
C17 C16 C15 120.0 . . ?
C17 C16 H16 120.0 . . ?
C15 C16 H16 120.0 . . ?
C18 C17 C16 120.0 . . ?
C18 C17 H17 120.0 . . ?
C16 C17 H17 120.0 . . ?
C17 C18 C19 120.0 . . ?
C17 C18 H18 120.0 . . ?
C19 C18 H18 120.0 . . ?
C18 C19 C14 120.0 . . ?
C18 C19 H19 120.0 . . ?
C14 C19 H19 120.0 . . ?
C15' C14' C19' 120.0 . . ?
C15' C14' P1 118.6(4) . . ?
C19' C14' P1 121.2(4) . . ?
C16' C15' C14' 120.0 . . ?
C16' C15' H15' 120.0 . . ?
C14' C15' H15' 120.0 . . ?
C17' C16' C15' 120.0 . . ?
C17' C16' H16' 120.0 . . ?
C15' C16' H16' 120.0 . . ?
C16' C17' C18' 120.0 . . ?
C16' C17' H17' 120.0 . . ?
C18' C17' H17' 120.0 . . ?
C17' C18' C19' 120.0 . . ?
C17' C18' H18' 120.0 . . ?
C19' C18' H18' 120.0 . . ?
C18' C19' C14' 120.0 . . ?
C18' C19' H19' 120.0 . . ?
C14' C19' H19' 120.0 . . ?
C21 C20 C25 118.7(2) . . ?
C21 C20 P1 118.40(17) . . ?
C25 C20 P1 122.83(17) . . ?
C22 C21 C20 120.8(2) . . ?
C22 C21 H21 119.6 . . ?
C20 C21 H21 119.6 . . ?
C23 C22 C21 120.2(2) . . ?
C23 C22 H22 119.9 . . ?
C21 C22 H22 119.9 . . ?
C24 C23 C22 119.5(2) . . ?
C24 C23 H23 120.3 . . ?
C22 C23 H23 120.3 . . ?
C23 C24 C25 120.8(2) . . ?
C23 C24 H24 119.6 . . ?
C25 C24 H24 119.6 . . ?
C24 C25 C20 120.0(2) . . ?
C24 C25 H25 120.0 . . ?
C20 C25 H25 120.0 . . ?
N1 C26 C27 127.60(19) . . ?
N1 C26 H26 116.2 . . ?
C27 C26 H26 116.2 . . ?
C36 C27 C26 121.44(18) . . ?
C36 C27 C28 119.62(18) . . ?
C26 C27 C28 118.89(18) . . ?
C29 C28 C27 122.3(2) . . ?
C29 C28 H28 118.9 . . ?
C27 C28 H28 118.9 . . ?
C28 C29 C30 120.09(19) . . ?
C28 C29 H29 120.0 . . ?
C30 C29 H29 120.0 . . ?
C35 C30 C31 118.07(19) . . ?
C35 C30 C29 119.52(18) . . ?
C31 C30 C29 122.38(19) . . ?
C32 C31 C30 121.0(2) . . ?
C32 C31 H31 119.5 . . ?
C30 C31 H31 119.5 . . ?
C31 C32 C33 120.6(2) . . ?
C31 C32 H32 119.7 . . ?
C33 C32 H32 119.7 . . ?
C34 C33 C32 120.0(2) . . ?
C34 C33 H33 120.0 . . ?
C32 C33 H33 120.0 . . ?
C33 C34 C35 120.4(2) . . ?
C33 C34 H34 119.8 . . ?
C35 C34 H34 119.8 . . ?
C34 C35 C30 119.92(19) . . ?
C34 C35 C36 119.98(18) . . ?
C30 C35 C36 120.10(18) . . ?
O1 C36 C27 123.56(18) . . ?
O1 C36 C35 118.14(18) . . ?
C27 C36 C35 118.30(18) . . ?
C42 C37 C38 122.02(19) . . ?
C42 C37 N1 120.03(18) . . ?
C38 C37 N1 117.95(18) . . ?
C39 C38 C37 117.9(2) . . ?
C39 C38 C43 121.3(2) . . ?
C37 C38 C43 120.78(19) . . ?
C40 C39 C38 120.8(2) . . ?
C40 C39 H39 119.6 . . ?
C38 C39 H39 119.6 . . ?
C41 C40 C39 120.5(2) . . ?
C41 C40 H40 119.7 . . ?
C39 C40 H40 119.7 . . ?
C40 C41 C42 121.1(2) . . ?
C40 C41 H41 119.4 . . ?
C42 C41 H41 119.4 . . ?
C41 C42 C37 117.7(2) . . ?
C41 C42 C46 120.5(2) . . ?
C37 C42 C46 121.79(18) . . ?
C38 C43 C44 113.4(2) . . ?
C38 C43 C45 111.45(19) . . ?
C44 C43 C45 109.3(2) . . ?
C38 C43 H43 107.4 . . ?
C44 C43 H43 107.4 . . ?
C45 C43 H43 107.4 . . ?
C43 C44 H44A 109.5 . . ?
C43 C44 H44B 109.5 . . ?
H44A C44 H44B 109.5 . . ?
C43 C44 H44C 109.5 . . ?
H44A C44 H44C 109.5 . . ?
H44B C44 H44C 109.5 . . ?
C43 C45 H45A 109.5 . . ?
C43 C45 H45B 109.5 . . ?
H45A C45 H45B 109.5 . . ?
C43 C45 H45C 109.5 . . ?
H45A C45 H45C 109.5 . . ?
H45B C45 H45C 109.5 . . ?
C42 C46 C48 113.24(19) . . ?
C42 C46 C47 111.4(2) . . ?
C48 C46 C47 109.36(19) . . ?
C42 C46 H46 107.5 . . ?
C48 C46 H46 107.5 . . ?
C47 C46 H46 107.5 . . ?
C46 C47 H47A 109.5 . . ?
C46 C47 H47B 109.5 . . ?
H47A C47 H47B 109.5 . . ?
C46 C47 H47C 109.5 . . ?
H47A C47 H47C 109.5 . . ?
H47B C47 H47C 109.5 . . ?
C46 C48 H48A 109.5 . . ?
C46 C48 H48B 109.5 . . ?
H48A C48 H48B 109.5 . . ?
C46 C48 H48C 109.5 . . ?
H48A C48 H48C 109.5 . . ?
H48B C48 H48C 109.5 . . ?

loop_
_geom_bond_atom_site_label_1
_geom_bond_atom_site_label_2
_geom_bond_distance
_geom_bond_site_symmetry_2
_geom_bond_publ_flag
Ni1 C1 1.891(2) . ?
Ni1 O1 1.8959(14) . ?
Ni1 N1 1.9312(17) . ?
Ni1 P1 2.1900(7) . ?
P1 C14' 1.821(5) . ?
P1 C8 1.826(2) . ?
P1 C20 1.829(2) . ?
P1 C14 1.839(6) . ?
O1 C36 1.289(2) . ?
N1 C26 1.299(3) . ?
N1 C37 1.450(2) . ?
C1 C6 1.396(3) . ?
C1 C2 1.411(3) . ?
C2 C3 1.379(3) . ?
C2 H2 0.9500 . ?
C3 C4 1.385(4) . ?
C3 H3 0.9500 . ?
C4 C5 1.365(4) . ?
C4 H4 0.9500 . ?
C5 C6 1.406(3) . ?
C5 H5 0.9500 . ?
C6 C7 1.493(3) . ?
C7 H7A 0.9800 . ?
C7 H7B 0.9800 . ?
C7 H7C 0.9800 . ?
C8 C13 1.389(3) . ?
C8 C9 1.397(3) . ?
C9 C10 1.383(3) . ?
C9 H9 0.9500 . ?
C10 C11 1.380(4) . ?
C10 H10 0.9500 . ?
C11 C12 1.379(4) . ?
C11 H11 0.9500 . ?
C12 C13 1.390(3) . ?
C12 H12 0.9500 . ?
C13 H13 0.9500 . ?
C14 C15 1.3900 . ?
C14 C19 1.3900 . ?
C15 C16 1.3900 . ?
C15 H15 0.9500 . ?
C16 C17 1.3900 . ?
C16 H16 0.9500 . ?
C17 C18 1.3900 . ?
C17 H17 0.9500 . ?
C18 C19 1.3900 . ?
C18 H18 0.9500 . ?
C19 H19 0.9500 . ?
C14' C15' 1.3900 . ?
C14' C19' 1.3900 . ?
C15' C16' 1.3900 . ?
C15' H15' 0.9500 . ?
C16' C17' 1.3900 . ?
C16' H16' 0.9500 . ?
C17' C18' 1.3900 . ?
C17' H17' 0.9500 . ?
C18' C19' 1.3900 . ?
C18' H18' 0.9500 . ?
C19' H19' 0.9500 . ?
C20 C21 1.386(3) . ?
C20 C25 1.393(3) . ?
C21 C22 1.385(3) . ?
C21 H21 0.9500 . ?
C22 C23 1.379(4) . ?
C22 H22 0.9500 . ?
C23 C24 1.376(4) . ?
C23 H23 0.9500 . ?
C24 C25 1.387(3) . ?
C24 H24 0.9500 . ?
C25 H25 0.9500 . ?
C26 C27 1.423(3) . ?
C26 H26 0.9500 . ?
C27 C36 1.405(3) . ?
C27 C28 1.427(3) . ?
C28 C29 1.351(3) . ?
C28 H28 0.9500 . ?
C29 C30 1.426(3) . ?
C29 H29 0.9500 . ?
C30 C35 1.412(3) . ?
C30 C31 1.412(3) . ?
C31 C32 1.366(3) . ?
C31 H31 0.9500 . ?
C32 C33 1.395(3) . ?
C32 H32 0.9500 . ?
C33 C34 1.374(3) . ?
C33 H33 0.9500 . ?
C34 C35 1.404(3) . ?
C34 H34 0.9500 . ?
C35 C36 1.453(3) . ?
C37 C42 1.399(3) . ?
C37 C38 1.405(3) . ?
C38 C39 1.395(3) . ?
C38 C43 1.521(3) . ?
C39 C40 1.381(3) . ?
C39 H39 0.9500 . ?
C40 C41 1.377(3) . ?
C40 H40 0.9500 . ?
C41 C42 1.396(3) . ?
C41 H41 0.9500 . ?
C42 C46 1.519(3) . ?
C43 C44 1.528(3) . ?
C43 C45 1.535(3) . ?
C43 H43 1.0000 . ?
C44 H44A 0.9800 . ?
C44 H44B 0.9800 . ?
C44 H44C 0.9800 . ?
C45 H45A 0.9800 . ?
C45 H45B 0.9800 . ?
C45 H45C 0.9800 . ?
C46 C48 1.531(3) . ?
C46 C47 1.533(3) . ?
C46 H46 1.0000 . ?
C47 H47A 0.9800 . ?
C47 H47B 0.9800 . ?
C47 H47C 0.9800 . ?
C48 H48A 0.9800 . ?
C48 H48B 0.9800 . ?
C48 H48C 0.9800 . ?

loop_
_geom_torsion_atom_site_label_1
_geom_torsion_atom_site_label_2
_geom_torsion_atom_site_label_3
_geom_torsion_atom_site_label_4
_geom_torsion
_geom_torsion_site_symmetry_1
_geom_torsion_site_symmetry_2
_geom_torsion_site_symmetry_3
_geom_torsion_site_symmetry_4
_geom_torsion_publ_flag
N1 Ni1 O1 C36 22.44(17) . . . . ?
P1 Ni1 O1 C36 -161.84(17) . . . . ?
N1 Ni1 C1 C6 -97.19(17) . . . . ?
P1 Ni1 C1 C6 87.05(17) . . . . ?
N1 Ni1 C1 C2 84.13(17) . . . . ?
P1 Ni1 C1 C2 -91.63(16) . . . . ?
C6 C1 C2 C3 -0.7(3) . . . . ?
Ni1 C1 C2 C3 178.04(18) . . . . ?
C1 C2 C3 C4 0.0(4) . . . . ?
C2 C3 C4 C5 0.7(4) . . . . ?
C3 C4 C5 C6 -0.6(4) . . . . ?
C2 C1 C6 C5 0.7(3) . . . . ?
Ni1 C1 C6 C5 -177.99(17) . . . . ?
C2 C1 C6 C7 178.3(2) . . . . ?
Ni1 C1 C6 C7 -0.4(3) . . . . ?
C4 C5 C6 C1 -0.1(4) . . . . ?
C4 C5 C6 C7 -177.8(2) . . . . ?
C14' P1 C8 C13 135.8(4) . . . . ?
C20 P1 C8 C13 29.5(2) . . . . ?
C14 P1 C8 C13 139.9(4) . . . . ?
Ni1 P1 C8 C13 -97.19(18) . . . . ?
C14' P1 C8 C9 -49.1(4) . . . . ?
C20 P1 C8 C9 -155.42(17) . . . . ?
C14 P1 C8 C9 -45.0(4) . . . . ?
Ni1 P1 C8 C9 77.93(18) . . . . ?
C13 C8 C9 C10 0.9(3) . . . . ?
P1 C8 C9 C10 -174.36(17) . . . . ?
C8 C9 C10 C11 -0.3(3) . . . . ?
C9 C10 C11 C12 -0.1(4) . . . . ?
C10 C11 C12 C13 0.0(4) . . . . ?
C9 C8 C13 C12 -1.0(3) . . . . ?
P1 C8 C13 C12 174.11(17) . . . . ?
C11 C12 C13 C8 0.5(4) . . . . ?
C8 P1 C14 C15 145.6(4) . . . . ?
C20 P1 C14 C15 -105.3(5) . . . . ?
Ni1 P1 C14 C15 15.8(6) . . . . ?
C8 P1 C14 C19 -37.8(4) . . . . ?
C20 P1 C14 C19 71.3(4) . . . . ?
Ni1 P1 C14 C19 -167.6(3) . . . . ?
C19 C14 C15 C16 0.0 . . . . ?
P1 C14 C15 C16 176.6(6) . . . . ?
C14 C15 C16 C17 0.0 . . . . ?
C15 C16 C17 C18 0.0 . . . . ?
C16 C17 C18 C19 0.0 . . . . ?
C17 C18 C19 C14 0.0 . . . . ?
C15 C14 C19 C18 0.0 . . . . ?
P1 C14 C19 C18 -176.5(7) . . . . ?
C8 P1 C14' C15' 155.7(4) . . . . ?
C20 P1 C14' C15' -96.4(5) . . . . ?
Ni1 P1 C14' C15' 23.9(6) . . . . ?
C8 P1 C14' C19' -29.0(4) . . . . ?
C20 P1 C14' C19' 78.9(4) . . . . ?
Ni1 P1 C14' C19' -160.8(3) . . . . ?
C19' C14' C15' C16' 0.0 . . . . ?
P1 C14' C15' C16' 175.4(6) . . . . ?
C14' C15' C16' C17' 0.0 . . . . ?
C15' C16' C17' C18' 0.0 . . . . ?
C16' C17' C18' C19' 0.0 . . . . ?
C17' C18' C19' C14' 0.0 . . . . ?
C15' C14' C19' C18' 0.0 . . . . ?
P1 C14' C19' C18' -175.3(7) . . . . ?
C14' P1 C20 C21 163.4(3) . . . . ?
C8 P1 C20 C21 -88.73(19) . . . . ?
C14 P1 C20 C21 162.4(3) . . . . ?
Ni1 P1 C20 C21 42.9(2) . . . . ?
C14' P1 C20 C25 -13.9(3) . . . . ?
C8 P1 C20 C25 93.94(19) . . . . ?
C14 P1 C20 C25 -14.9(3) . . . . ?
Ni1 P1 C20 C25 -134.39(17) . . . . ?
C25 C20 C21 C22 -1.0(4) . . . . ?
P1 C20 C21 C22 -178.5(2) . . . . ?
C20 C21 C22 C23 0.9(4) . . . . ?
C21 C22 C23 C24 -0.1(4) . . . . ?
C22 C23 C24 C25 -0.5(4) . . . . ?
C23 C24 C25 C20 0.3(4) . . . . ?
C21 C20 C25 C24 0.4(3) . . . . ?
P1 C20 C25 C24 177.73(18) . . . . ?
C37 N1 C26 C27 -174.4(2) . . . . ?
Ni1 N1 C26 C27 2.3(3) . . . . ?
N1 C26 C27 C36 12.0(3) . . . . ?
N1 C26 C27 C28 -170.6(2) . . . . ?
C36 C27 C28 C29 -0.2(3) . . . . ?
C26 C27 C28 C29 -177.5(2) . . . . ?
C27 C28 C29 C30 2.7(3) . . . . ?
C28 C29 C30 C35 -2.3(3) . . . . ?
C28 C29 C30 C31 175.6(2) . . . . ?
C35 C30 C31 C32 0.0(3) . . . . ?
C29 C30 C31 C32 -177.9(2) . . . . ?
C30 C31 C32 C33 -1.6(4) . . . . ?
C31 C32 C33 C34 1.3(4) . . . . ?
C32 C33 C34 C35 0.6(4) . . . . ?
C33 C34 C35 C30 -2.2(3) . . . . ?
C33 C34 C35 C36 178.4(2) . . . . ?
C31 C30 C35 C34 1.9(3) . . . . ?
C29 C30 C35 C34 179.9(2) . . . . ?
C31 C30 C35 C36 -178.68(19) . . . . ?
C29 C30 C35 C36 -0.7(3) . . . . ?
Ni1 O1 C36 C27 -15.2(3) . . . . ?
Ni1 O1 C36 C35 164.85(14) . . . . ?
C26 C27 C36 O1 -5.4(3) . . . . ?
C28 C27 C36 O1 177.3(2) . . . . ?
C26 C27 C36 C35 174.55(19) . . . . ?
C28 C27 C36 C35 -2.8(3) . . . . ?
C34 C35 C36 O1 2.5(3) . . . . ?
C30 C35 C36 O1 -176.92(18) . . . . ?
C34 C35 C36 C27 -177.4(2) . . . . ?
C30 C35 C36 C27 3.2(3) . . . . ?
C26 N1 C37 C42 -82.9(2) . . . . ?
Ni1 N1 C37 C42 100.3(2) . . . . ?
C26 N1 C37 C38 97.7(2) . . . . ?
Ni1 N1 C37 C38 -79.0(2) . . . . ?
C42 C37 C38 C39 -0.7(3) . . . . ?
N1 C37 C38 C39 178.70(18) . . . . ?
C42 C37 C38 C43 178.76(19) . . . . ?
N1 C37 C38 C43 -1.9(3) . . . . ?
C37 C38 C39 C40 -0.1(3) . . . . ?
C43 C38 C39 C40 -179.6(2) . . . . ?
C38 C39 C40 C41 0.9(3) . . . . ?
C39 C40 C41 C42 -0.9(4) . . . . ?
C40 C41 C42 C37 0.1(3) . . . . ?
C40 C41 C42 C46 178.9(2) . . . . ?
C38 C37 C42 C41 0.7(3) . . . . ?
N1 C37 C42 C41 -178.70(18) . . . . ?
C38 C37 C42 C46 -178.10(19) . . . . ?
N1 C37 C42 C46 2.5(3) . . . . ?
C39 C38 C43 C44 -29.9(3) . . . . ?
C37 C38 C43 C44 150.7(2) . . . . ?
C39 C38 C43 C45 94.0(2) . . . . ?
C37 C38 C43 C45 -85.4(2) . . . . ?
C41 C42 C46 C48 40.5(3) . . . . ?
C37 C42 C46 C48 -140.8(2) . . . . ?
C41 C42 C46 C47 -83.3(3) . . . . ?
C37 C42 C46 C47 95.5(2) . . . . ?
